data_4321214
loop_
_publ_author_name
'Seth M. Cohen'
'Kenneth N. Raymond'

_publ_contact_author
;
      Kenneth N. Raymond
      Department of Chemistry
      University of California
      Berkeley
      CA 94720-1460
      USA
;
_publ_contact_author_email raymond@garnet.berkeley.edu
_publ_contact_author_fax '1 510 4865283'
_publ_contact_author_phone '1 510 6427219'
_publ_section_title
;
 Catecholate/Salicylate Heteropodands: Demonstration of a Catecholate to
 Salicylate Coordination Change1
;
_journal_name_full 'Inorganic Chemistry'
_journal_page_first 3624
_journal_page_last 3631
_journal_paper_doi 10.1021/ic990608c
_journal_volume 39
_journal_year 2000
_chemical_formula_sum 'C28 H27 Al K2 N4 O9'
_chemical_formula_weight 668.72
_chemical_name_common 'Aluminum Trencam(3M)sam'
_chemical_name_systematic
; 
Aluminum(III)[(2-hydroxy-3-methoxybenzoyl-2-aminoethyl)-
bis(2,3-dihydroxybenzoyl-2-aminoethyl)amine]
;
_space_group_IT_number 15
_symmetry_cell_setting monoclinic
_symmetry_space_group_name_Hall '-C 2yc'
_symmetry_space_group_name_H-M 'C 1 2/c 1'
_atom_sites_solution_hydrogens geom
_atom_sites_solution_primary direct
_atom_sites_solution_secondary difmap
_audit_creation_method SHELXL
_cell_angle_alpha 90.00
_cell_angle_beta 101.4780(10)
_cell_angle_gamma 90.00
_cell_formula_units_Z 8
_cell_length_a 34.244(2)
_cell_length_b 11.6206(6)
_cell_length_c 21.9890(12)
_cell_measurement_reflns_used 6126
_cell_measurement_temperature 136(2)
_cell_measurement_theta_max 23.26
_cell_measurement_theta_min 1.36
_cell_volume 8575.2(8)
_computing_cell_refinement 'Siemens SMART'
_computing_data_collection 'Siemens SMART'
_computing_data_reduction 'Siemens SHELXTL'
_computing_molecular_graphics 'Siemens SHELXTL'
_computing_publication_material 'Siemens SHELXTL'
_computing_structure_refinement 'SHELXL-93 (Sheldrick, 1993)'
_computing_structure_solution 'SHELXS-86 (Sheldrick, 1990)'
_diffrn_ambient_temperature 136(2)
_diffrn_measurement_device 'Siemens SMART'
_diffrn_measurement_method '\w scans'
_diffrn_radiation_monochromator graphite
_diffrn_radiation_source 'fine-focus sealed tube'
_diffrn_radiation_type MoK\a
_diffrn_radiation_wavelength 0.71073
_diffrn_reflns_av_R_equivalents 0.0360
_diffrn_reflns_av_sigmaI/netI 0.0429
_diffrn_reflns_limit_h_max 38
_diffrn_reflns_limit_h_min -37
_diffrn_reflns_limit_k_max 12
_diffrn_reflns_limit_k_min -12
_diffrn_reflns_limit_l_max 15
_diffrn_reflns_limit_l_min -24
_diffrn_reflns_number 17285
_diffrn_reflns_theta_max 23.25
_diffrn_reflns_theta_min 1.21
_diffrn_standards_number 0
_exptl_absorpt_coefficient_mu 0.283
_exptl_absorpt_correction_type SADABS
_exptl_crystal_colour Colorless
_exptl_crystal_density_diffrn 1.036
_exptl_crystal_description 'Transparent plates'
_exptl_crystal_F_000 2768
_exptl_crystal_size_max 0.40
_exptl_crystal_size_mid 0.25
_exptl_crystal_size_min 0.05
_refine_diff_density_max 1.142
_refine_diff_density_min -0.435
_refine_diff_density_rms 0.069
_refine_ls_extinction_method none
_refine_ls_goodness_of_fit_all 1.077
_refine_ls_goodness_of_fit_obs 1.123
_refine_ls_matrix_type full
_refine_ls_number_parameters 573
_refine_ls_number_reflns 6125
_refine_ls_number_restraints 0
_refine_ls_restrained_S_all 1.101
_refine_ls_restrained_S_obs 1.123
_refine_ls_R_factor_all 0.0921
_refine_ls_R_factor_obs 0.0679
_refine_ls_shift/esd_max 0.724
_refine_ls_shift/esd_mean 0.028
_refine_ls_structure_factor_coef Fsqd
_refine_ls_weighting_details 'w=1/[\s^2^(Fo^2^)+(0.0657P)^2^+45.8084P] where P=(Fo^2^+2Fc^2^)/3'
_refine_ls_weighting_scheme calc
_refine_ls_wR_factor_all 0.1820
_refine_ls_wR_factor_obs 0.1600
_reflns_number_observed 4673
_reflns_number_total 6126
_reflns_observed_criterion >2sigma(I)
_cod_data_source_file ic990608c_3.cif
_cod_data_source_block Al[TRENCAM(3M)SAM]K2
_cod_depositor_comments
;
The following automatic conversions were performed:

'_symmetry_cell_setting' value 'Monoclinic' changed to 'monoclinic'
according to the built-in table from CIF Core dictionary named
'cif_core.dic' version 2.4.1 from 2010-06-29.

Automatic conversion script
Id: cif_fix_values 1646 2011-03-28 12:23:43Z adriana 

The following automatic conversions were performed:

'_refine_ls_weighting_scheme' value 'calc
w=1/[\s^2^(Fo^2^)+(0.0657P)^2^+45.8084P] where P=(Fo^2^+2Fc^2^)/3'
was changed to 'calc'. New tag '_refine_ls_weighting_details' was
created. The value of the new tag was set to
'w=1/[\s^2^(Fo^2^)+(0.0657P)^2^+45.8084P] where P=(Fo^2^+2Fc^2^)/3'.

Automatic conversion script
Id: cif_fix_values 3143 2015-03-26 13:38:13Z robertas 
;
_cod_database_code 4321214

loop_
_symmetry_equiv_pos_as_xyz
'x, y, z'
'-x, y, -z+1/2'
'x+1/2, y+1/2, z'
'-x+1/2, y+1/2, -z+1/2'
'-x, -y, -z'
'x, -y, z-1/2'
'-x+1/2, -y+1/2, -z'
'x+1/2, -y+1/2, z-1/2'

loop_
_atom_site_aniso_label
_atom_site_aniso_U_11
_atom_site_aniso_U_22
_atom_site_aniso_U_33
_atom_site_aniso_U_23
_atom_site_aniso_U_13
_atom_site_aniso_U_12
K1 0.0443(6) 0.0382(6) 0.0494(7) 0.0005(5) 0.0149(5) 0.0105(5)
K2 0.0388(6) 0.0369(6) 0.0525(7) 0.0005(5) 0.0103(5) -0.0013(5)
Al1 0.0357(8) 0.0208(7) 0.0332(7) 0.0013(6) 0.0137(6) 0.0001(6)
O90 0.071(2) 0.030(2) 0.043(2) -0.002(2) 0.025(2) 0.001(2)
C28 0.038(3) 0.022(2) 0.041(3) 0.001(2) 0.015(2) -0.002(2)
O60 0.076(3) 0.071(3) 0.058(3) -0.020(2) 0.009(2) 0.010(2)
C24 0.037(3) 0.029(3) 0.039(3) -0.003(2) 0.016(2) 0.000(2)
C29 0.036(3) 0.027(3) 0.037(3) -0.003(2) 0.013(2) 0.000(2)
C39 0.030(2) 0.035(3) 0.037(3) -0.005(2) 0.010(2) -0.001(2)
N60 0.047(3) 0.057(3) 0.052(3) -0.006(2) 0.012(2) -0.004(2)
C19 0.034(3) 0.050(3) 0.039(3) -0.012(2) 0.009(2) 0.001(2)
O13 0.083(3) 0.042(2) 0.082(3) 0.009(2) 0.052(2) 0.013(2)
C18 0.049(3) 0.048(3) 0.046(3) 0.004(3) 0.016(3) 0.016(3)
C38 0.031(2) 0.032(3) 0.040(3) -0.001(2) 0.014(2) -0.005(2)
O31 0.135(4) 0.023(2) 0.072(3) -0.003(2) 0.032(3) 0.011(2)
C14 0.043(3) 0.048(3) 0.050(3) -0.018(3) 0.011(2) -0.004(2)
C26 0.053(3) 0.032(3) 0.050(3) -0.009(2) 0.016(3) -0.012(2)
C34 0.044(3) 0.027(3) 0.049(3) -0.008(2) 0.010(2) -0.001(2)
C27 0.052(3) 0.028(3) 0.046(3) 0.003(2) 0.019(2) -0.006(2)
C37 0.051(3) 0.039(3) 0.047(3) -0.001(2) 0.022(3) -0.004(2)
C36 0.060(3) 0.045(3) 0.052(3) -0.019(3) 0.028(3) -0.008(3)
C35 0.052(3) 0.029(3) 0.059(3) -0.016(3) 0.021(3) -0.004(2)
N12 0.042(3) 0.042(3) 0.088(4) -0.007(2) 0.022(2) -0.015(2)
C16 0.043(3) 0.074(5) 0.065(4) -0.022(3) 0.011(3) 0.010(3)
C25 0.043(3) 0.042(3) 0.036(3) -0.005(2) 0.012(2) -0.001(2)
N32 0.174(6) 0.024(2) 0.045(3) 0.010(2) 0.034(3) 0.027(3)
N80 0.039(3) 0.087(4) 0.084(4) 0.015(3) 0.010(3) 0.000(3)
C15 0.034(3) 0.067(4) 0.067(4) -0.026(3) 0.018(3) -0.007(3)
C33 0.089(4) 0.023(3) 0.055(4) -0.003(2) 0.018(3) 0.005(3)
C60 0.060(4) 0.044(3) 0.056(4) 0.002(3) 0.009(3) 0.006(3)
C17 0.060(4) 0.057(4) 0.058(4) -0.004(3) 0.015(3) 0.019(3)
C13 0.039(3) 0.055(4) 0.063(4) -0.019(3) 0.017(3) -0.011(3)
C12 0.050(4) 0.039(3) 0.132(6) 0.002(4) 0.026(4) -0.011(3)
C20 0.078(4) 0.044(3) 0.069(4) 0.004(3) 0.028(3) 0.006(3)
C61 0.059(4) 0.106(6) 0.084(5) 0.043(4) 0.019(4) 0.005(4)
C82 0.059(4) 0.123(7) 0.082(5) 0.041(5) 0.020(4) 0.008(4)
C32 0.178(9) 0.049(4) 0.089(6) 0.016(4) 0.055(6) 0.033(5)
C62 0.075(5) 0.109(6) 0.109(6) -0.066(5) 0.042(4) -0.023(4)
C81 0.076(6) 0.263(15) 0.105(7) -0.037(9) 0.020(5) -0.071(8)
C80 0.057(5) 0.093(7) 0.330(18) 0.085(9) 0.063(8) 0.018(5)
C31 0.070(5) 0.044(4) 0.157(8) 0.044(5) 0.013(5) -0.001(3)
N1 0.105(4) 0.067(4) 0.046(3) -0.016(2) 0.031(3) -0.058(3)
C21 0.166(8) 0.062(5) 0.081(5) 0.004(4) 0.049(5) -0.032(5)
C11 0.096(6) 0.057(4) 0.122(7) 0.034(4) 0.070(5) 0.009(4)
C22 0.115(5) 0.040(3) 0.045(3) 0.003(3) 0.040(3) -0.013(3)
N22 0.082(3) 0.034(2) 0.035(2) 0.001(2) 0.028(2) -0.010(2)
C23 0.047(3) 0.038(3) 0.036(3) 0.002(2) 0.014(2) 0.000(2)
O21 0.067(2) 0.044(2) 0.031(2) 0.001(2) 0.016(2) -0.001(2)
O11 0.054(2) 0.064(3) 0.113(4) -0.027(2) 0.040(2) -0.029(2)
O33 0.046(2) 0.024(2) 0.038(2) 0.0016(14) 0.0199(15) 0.0012(14)
O22 0.050(2) 0.028(2) 0.033(2) -0.0012(14) 0.0134(15) -0.0091(15)
O23 0.055(2) 0.022(2) 0.035(2) 0.0005(14) 0.016(2) -0.0052(14)
O32 0.047(2) 0.023(2) 0.034(2) 0.0010(14) 0.0127(15) 0.0037(14)
O12 0.037(2) 0.042(2) 0.042(2) -0.005(2) 0.0152(15) 0.0056(15)
O80 0.046(4) 0.054(5) 0.076(5) 0.007(4) 0.022(4) -0.009(4)
O80A 0.052(5) 0.084(7) 0.067(6) 0.023(5) 0.022(4) 0.003(5)
O85 0.112(10) 0.492(36) 0.120(12) 0.056(18) 0.002(8) 0.052(17)
C85 0.181(20) 0.474(47) 0.195(23) -0.032(24) 0.015(17) -0.095(23)
C71 0.110(13) 0.093(12) 0.118(13) 0.047(10) -0.049(11) -0.017(10)
C70A 0.083(9) 0.045(7) 0.090(10) 0.011(7) 0.034(8) -0.001(7)
N70A 0.096(11) 0.077(9) 0.087(11) 0.057(8) 0.022(9) 0.042(8)
C72 0.260(39) 0.242(35) 0.158(30) -0.085(28) 0.112(29) -0.168(32)
O70A 0.057(5) 0.059(5) 0.098(6) 0.022(5) 0.010(4) -0.003(4)

loop_
_atom_site_label
_atom_site_type_symbol
_atom_site_fract_x
_atom_site_fract_y
_atom_site_fract_z
_atom_site_U_iso_or_equiv
_atom_site_thermal_displace_type
_atom_site_occupancy
_atom_site_calc_flag
_atom_site_refinement_flags
_atom_site_disorder_group
K1 K 0.17078(3) 0.41873(9) 0.32569(5) 0.0432(3) Uani 1 d . .
K2 K 0.05742(3) 0.46185(9) 0.28346(5) 0.0426(3) Uani 1 d . .
Al1 Al 0.13659(4) 0.57473(11) 0.17918(6) 0.0290(3) Uani 1 d . .
O90 O 0.10633(11) 0.2875(3) 0.25804(15) 0.0462(9) Uani 1 d . .
C28 C 0.10171(13) 0.4111(4) 0.1019(2) 0.0326(11) Uani 1 d . .
O60 O 0.21614(13) 0.5808(4) 0.3910(2) 0.0688(12) Uani 1 d . .
C24 C 0.10435(13) 0.4845(4) -0.0014(2) 0.0338(11) Uani 1 d . .
C29 C 0.11379(13) 0.4952(4) 0.0630(2) 0.0324(11) Uani 1 d . .
C39 C 0.11561(13) 0.7704(4) 0.2281(2) 0.0335(11) Uani 1 d . .
N60 N 0.20455(13) 0.6366(4) 0.4849(2) 0.0519(11) Uani 1 d . .
C19 C 0.22175(14) 0.5249(4) 0.1889(2) 0.0410(12) Uani 1 d . .
O13 O 0.19700(12) 0.3487(3) 0.2186(2) 0.0638(11) Uani 1 d . .
C18 C 0.2277(2) 0.4058(5) 0.1991(2) 0.0468(13) Uani 1 d . .
C38 C 0.11740(13) 0.6875(4) 0.2752(2) 0.0333(11) Uani 1 d . .
O31 O 0.0950(2) 1.0755(3) 0.1968(2) 0.0752(13) Uani 1 d . .
C14 C 0.25142(15) 0.5877(5) 0.1670(2) 0.0466(13) Uani 1 d . .
C26 C 0.0730(2) 0.3001(4) 0.0120(2) 0.0443(13) Uani 1 d . .
H26A H 0.0599(2) 0.2343(4) -0.0053(2) 0.053 Uiso 1 calc R .
C34 C 0.10644(14) 0.8851(4) 0.2379(2) 0.0399(12) Uani 1 d . .
C27 C 0.08217(15) 0.3136(4) 0.0769(2) 0.0405(12) Uani 1 d . .
H27A H 0.07505(15) 0.2570(4) 0.1026(2) 0.049 Uiso 1 calc R .
C37 C 0.11196(15) 0.7209(4) 0.3331(2) 0.0439(12) Uani 1 d . .
H37A H 0.11391(15) 0.6673(4) 0.3649(2) 0.053 Uiso 1 calc R .
C36 C 0.1034(2) 0.8367(5) 0.3436(3) 0.0498(14) Uani 1 d . .
H36A H 0.0998(2) 0.8593(5) 0.3827(3) 0.060 Uiso 1 calc R .
C35 C 0.1004(2) 0.9169(4) 0.2971(2) 0.0455(13) Uani 1 d . .
H35A H 0.0942(2) 0.9928(4) 0.3048(2) 0.055 Uiso 1 calc R .
N12 N 0.21495(13) 0.7706(4) 0.1503(2) 0.0561(13) Uani 1 d . .
H12A H 0.19573(13) 0.7356(4) 0.1625(2) 0.067 Uiso 1 calc R .
C16 C 0.2924(2) 0.4160(6) 0.1732(3) 0.061(2) Uani 1 d . .
H16A H 0.3162(2) 0.3807(6) 0.1698(3) 0.073 Uiso 1 calc R .
C25 C 0.08344(14) 0.3834(4) -0.0258(2) 0.0396(12) Uani 1 d . .
H25A H 0.07667(14) 0.3737(4) -0.0686(2) 0.048 Uiso 1 calc R .
N32 N 0.1044(2) 0.9332(4) 0.1314(2) 0.079(2) Uani 1 d . .
H32A H 0.1105(2) 0.8619(4) 0.1285(2) 0.095 Uiso 1 calc R .
N80 N 0.02082(14) 0.6389(5) 0.1096(3) 0.0704(15) Uani 1 d . .
C15 C 0.2866(2) 0.5301(5) 0.1602(3) 0.055(2) Uani 1 d . .
H15A H 0.3065(2) 0.5714(5) 0.1465(3) 0.066 Uiso 1 calc R .
C33 C 0.1020(2) 0.9723(4) 0.1870(3) 0.0550(15) Uani 1 d . .
C60 C 0.2061(2) 0.6516(5) 0.4261(3) 0.0538(14) Uani 1 d . .
H60A H 0.1988(2) 0.7238(5) 0.4094(3) 0.065 Uiso 1 calc R .
C17 C 0.2624(2) 0.3530(5) 0.1915(3) 0.058(2) Uani 1 d . .
H17A H 0.2657(2) 0.2744(5) 0.1988(3) 0.069 Uiso 1 calc R .
C13 C 0.2482(2) 0.7125(5) 0.1477(3) 0.0515(14) Uani 1 d . .
C12 C 0.2103(2) 0.8928(5) 0.1330(4) 0.073(2) Uani 1 d . .
H12B H 0.2355(2) 0.9320(5) 0.1473(4) 0.087 Uiso 1 calc R .
H12C H 0.1907(2) 0.9273(5) 0.1537(4) 0.087 Uiso 1 calc R .
C20 C 0.1906(2) 0.2308(5) 0.1995(3) 0.062(2) Uani 1 d . .
H20A H 0.1687(2) 0.1999(5) 0.2155(3) 0.092 Uiso 1 calc R .
H20B H 0.2143(2) 0.1870(5) 0.2151(3) 0.092 Uiso 1 calc R .
H20C H 0.1847(2) 0.2269(5) 0.1550(3) 0.092 Uiso 1 calc R .
C61 C 0.2159(2) 0.5275(7) 0.5143(3) 0.082(2) Uani 1 d . .
H61A H 0.2131(2) 0.5307(7) 0.5569(3) 0.124 Uiso 0.50 calc PR .
H61B H 0.2431(2) 0.5111(7) 0.5125(3) 0.124 Uiso 0.50 calc PR .
H61C H 0.1990(2) 0.4681(7) 0.4931(3) 0.124 Uiso 0.50 calc PR .
H61D H 0.2237(2) 0.4759(7) 0.4848(3) 0.124 Uiso 0.50 calc PR .
H61E H 0.1937(2) 0.4955(7) 0.5292(3) 0.124 Uiso 0.50 calc PR .
H61F H 0.2378(2) 0.5385(7) 0.5485(3) 0.124 Uiso 0.50 calc PR .
C82 C 0.0339(2) 0.6952(7) 0.0579(3) 0.087(2) Uani 1 d . .
H82A H 0.0372(2) 0.7761(7) 0.0663(3) 0.131 Uiso 0.50 calc PR .
H82B H 0.0143(2) 0.6838(7) 0.0206(3) 0.131 Uiso 0.50 calc PR .
H82C H 0.0588(2) 0.6628(7) 0.0528(3) 0.131 Uiso 0.50 calc PR .
H82D H 0.0363(2) 0.6390(7) 0.0269(3) 0.131 Uiso 0.50 calc PR .
H82E H 0.0592(2) 0.7313(7) 0.0725(3) 0.131 Uiso 0.50 calc PR .
H82F H 0.0147(2) 0.7523(7) 0.0403(3) 0.131 Uiso 0.50 calc PR .
C32 C 0.0974(3) 1.0011(6) 0.0753(4) 0.101(3) Uani 1 d . .
H32B H 0.0783(3) 0.9633(6) 0.0431(4) 0.122 Uiso 1 calc R .
H32C H 0.0871(3) 1.0764(6) 0.0829(4) 0.122 Uiso 1 calc R .
C62 C 0.1920(2) 0.7280(7) 0.5213(4) 0.094(3) Uani 1 d . .
H62A H 0.1927(2) 0.7013(7) 0.5628(4) 0.141 Uiso 0.50 calc PR .
H62B H 0.1653(2) 0.7508(7) 0.5029(4) 0.141 Uiso 0.50 calc PR .
H62C H 0.2095(2) 0.7927(7) 0.5222(4) 0.141 Uiso 0.50 calc PR .
H62D H 0.1856(2) 0.7952(7) 0.4958(4) 0.141 Uiso 0.50 calc PR .
H62E H 0.2131(2) 0.7458(7) 0.5557(4) 0.141 Uiso 0.50 calc PR .
H62F H 0.1688(2) 0.7038(7) 0.5364(4) 0.141 Uiso 0.50 calc PR .
C81 C 0.0156(3) 0.7030(13) 0.1581(5) 0.148(5) Uani 1 d . .
H81 H 0.0162(3) 0.7820(13) 0.1650(5) 0.177 Uiso 1 calc R .
C80 C 0.0139(2) 0.5264(9) 0.1107(7) 0.156(6) Uani 1 d . .
H80 H 0.0148(2) 0.4775(9) 0.0776(7) 0.188 Uiso 1 calc R .
C31 C 0.1343(2) 1.0119(6) 0.0570(4) 0.092(3) Uani 1 d . .
H31A H 0.1529(2) 1.0474(6) 0.0909(4) 0.110 Uiso 1 calc R .
H31B H 0.1309(2) 1.0647(6) 0.0222(4) 0.110 Uiso 1 calc R .
N1 N 0.1535(2) 0.9029(4) 0.0386(2) 0.070(2) Uani 1 d . .
C21 C 0.1394(3) 0.8835(6) -0.0275(3) 0.099(3) Uani 1 d . .
H21A H 0.1522(3) 0.9391(6) -0.0500(3) 0.119 Uiso 1 calc R .
H21B H 0.1110(3) 0.8990(6) -0.0372(3) 0.119 Uiso 1 calc R .
C11 C 0.1971(2) 0.9106(6) 0.0619(4) 0.085(2) Uani 1 d . .
H11A H 0.2062(2) 0.9856(6) 0.0512(4) 0.102 Uiso 1 calc R .
H11B H 0.2101(2) 0.8532(6) 0.0408(4) 0.102 Uiso 1 calc R .
C22 C 0.1463(2) 0.7642(5) -0.0516(3) 0.064(2) Uani 1 d . .
H22A H 0.1339(2) 0.7598(5) -0.0953(3) 0.076 Uiso 1 calc R .
H22B H 0.1747(2) 0.7525(5) -0.0483(3) 0.076 Uiso 1 calc R .
N22 N 0.13046(14) 0.6718(3) -0.0181(2) 0.0480(11) Uani 1 d . .
H22C H 0.13095(14) 0.6813(3) 0.0209(2) 0.058 Uiso 1 calc R .
C23 C 0.11516(15) 0.5728(4) -0.0447(2) 0.0394(12) Uani 1 d . .
O21 O 0.11019(11) 0.5559(3) -0.10145(15) 0.0465(9) Uani 1 d . .
O11 O 0.27637(12) 0.7601(4) 0.1291(2) 0.0735(13) Uani 1 d . .
O33 O 0.12410(9) 0.5786(2) 0.25807(14) 0.0345(7) Uani 1 d . .
O22 O 0.13375(9) 0.5836(3) 0.09387(14) 0.0360(8) Uani 1 d . .
O23 O 0.11022(10) 0.4375(2) 0.16321(14) 0.0363(8) Uani 1 d . .
O32 O 0.12228(9) 0.7271(2) 0.17432(14) 0.0341(7) Uani 1 d . .
O12 O 0.18931(9) 0.5746(3) 0.20286(15) 0.0392(8) Uani 1 d . .
O80 O 0.0050(2) 0.4893(7) 0.1669(4) 0.058(2) Uani 0.52 d P .
O80A O 0.0082(2) 0.5997(8) 0.1983(4) 0.067(2) Uani 0.48 d P .
O85 O 0.0097(4) 0.0913(24) 0.3718(7) 0.244(12) Uani 0.80(2) d P 1
C85 C 0.0021(6) 0.0403(29) 0.3021(11) 0.286(16) Uani 0.80(2) d P 1
C71 C 0.0441(5) 0.2141(14) 0.3892(8) 0.117(7) Uani 0.53 d P 2
H71A H 0.0545(5) 0.1602(14) 0.4214(8) 0.175 Uiso 0.27 calc PR 2
H71B H 0.0410(5) 0.2879(14) 0.4073(8) 0.175 Uiso 0.27 calc PR 2
H71C H 0.0622(5) 0.2207(14) 0.3612(8) 0.175 Uiso 0.27 calc PR 2
H71D H 0.0506(5) 0.2856(14) 0.3718(8) 0.175 Uiso 0.27 calc PR 2
H71E H 0.0642(5) 0.1579(14) 0.3860(8) 0.175 Uiso 0.27 calc PR 2
H71F H 0.0429(5) 0.2251(14) 0.4321(8) 0.175 Uiso 0.27 calc PR 2
C70A C -0.0127(4) 0.2222(10) 0.3171(7) 0.070(3) Uani 0.53 d P 2
N70A N 0.0107(5) 0.1792(12) 0.3599(8) 0.086(5) Uani 0.53 d P 2
C72 C 0.0022(10) 0.0405(30) 0.4024(17) 0.211(22) Uani 0.53 d P 2
H72A H 0.0248(10) 0.0259(30) 0.4349(17) 0.316 Uiso 0.27 calc PR 2
H72B H -0.0013(10) -0.0226(30) 0.3736(17) 0.316 Uiso 0.27 calc PR 2
H72C H -0.0212(10) 0.0486(30) 0.4199(17) 0.316 Uiso 0.27 calc PR 2
H72D H -0.0233(10) 0.0087(30) 0.3840(17) 0.316 Uiso 0.27 calc PR 2
H72E H 0.0029(10) 0.0572(30) 0.4453(17) 0.316 Uiso 0.27 calc PR 2
H72F H 0.0227(10) -0.0140(30) 0.3991(17) 0.316 Uiso 0.27 calc PR 2
O70A O -0.0043(2) 0.3154(7) 0.2929(4) 0.072(2) Uani 0.53 d P 2
O100 O 0.0122(7) 0.0391(20) 0.4619(11) 0.240(9) Uiso 0.56 d P 3

loop_
_atom_type_symbol
_atom_type_description
_atom_type_scat_dispersion_real
_atom_type_scat_dispersion_imag
_atom_type_scat_source
C C 0.0033 0.0016 'International Tables Vol C Tables 4.2.6.8 and 6.1.1.4'
H H 0.0000 0.0000 'International Tables Vol C Tables 4.2.6.8 and 6.1.1.4'
N N 0.0061 0.0033 'International Tables Vol C Tables 4.2.6.8 and 6.1.1.4'
O O 0.0106 0.0060 'International Tables Vol C Tables 4.2.6.8 and 6.1.1.4'
Al Al 0.0645 0.0514 'International Tables Vol C Tables 4.2.6.8 and 6.1.1.4'
K K 0.2009 0.2494 'International Tables Vol C Tables 4.2.6.8 and 6.1.1.4'

loop_
_geom_angle_atom_site_label_1
_geom_angle_atom_site_label_2
_geom_angle_atom_site_label_3
_geom_angle
_geom_angle_site_symmetry_1
_geom_angle_site_symmetry_3
_geom_angle_publ_flag
O11 K1 O60 90.47(14) 4_545 . ?
O11 K1 O33 167.73(12) 4_545 . ?
O60 K1 O33 91.62(12) . . ?
O11 K1 O13 78.64(13) 4_545 . ?
O60 K1 O13 114.05(13) . . ?
O33 K1 O13 89.47(10) . . ?
O11 K1 O90 103.00(13) 4_545 . ?
O60 K1 O90 165.06(12) . . ?
O33 K1 O90 76.60(10) . . ?
O13 K1 O90 75.53(11) . . ?
O11 K1 O21 112.24(12) 4_545 6_566 ?
O60 K1 O21 92.00(12) . 6_566 ?
O33 K1 O21 79.78(9) . 6_566 ?
O13 K1 O21 152.19(12) . 6_566 ?
O90 K1 O21 77.04(10) . 6_566 ?
O80 K2 O70A 48.5(2) 2 . ?
O80 K2 O90 139.2(2) 2 . ?
O70A K2 O90 93.9(2) . . ?
O80 K2 O80A 76.9(2) 2 . ?
O70A K2 O80A 92.0(2) . . ?
O90 K2 O80A 127.0(2) . . ?
O80 K2 O70A 80.6(2) 2 2 ?
O70A K2 O70A 41.5(3) . 2 ?
O90 K2 O70A 77.3(2) . 2 ?
O80A K2 O70A 73.2(3) . 2 ?
O80 K2 O33 142.4(2) 2 . ?
O70A K2 O33 168.9(2) . . ?
O90 K2 O33 76.34(9) . . ?
O80A K2 O33 89.7(2) . . ?
O70A K2 O33 129.3(2) 2 . ?
O80 K2 O21 93.8(2) 2 6_566 ?
O70A K2 O21 104.6(2) . 6_566 ?
O90 K2 O21 79.67(10) . 6_566 ?
O80A K2 O21 148.0(2) . 6_566 ?
O70A K2 O21 136.2(2) 2 6_566 ?
O33 K2 O21 79.15(10) . 6_566 ?
O80 K2 O80 86.6(3) 2 . ?
O70A K2 O80 77.3(2) . . ?
O90 K2 O80 101.5(2) . . ?
O80A K2 O80 30.0(2) . . ?
O70A K2 O80 46.1(2) 2 . ?
O33 K2 O80 99.2(2) . . ?
O21 K2 O80 177.7(2) 6_566 . ?
O80 K2 O80A 30.4(2) 2 2 ?
O70A K2 O80A 72.4(3) . 2 ?
O90 K2 O80A 165.7(2) . 2 ?
O80A K2 O80A 51.6(3) . 2 ?
O70A K2 O80A 89.4(2) 2 2 ?
O33 K2 O80A 116.8(2) . 2 ?
O21 K2 O80A 107.4(2) 6_566 2 ?
O80 K2 O80A 71.9(2) . 2 ?
O80 K2 K2 46.5(2) 2 2 ?
O70A K2 K2 45.5(2) . 2 ?
O90 K2 K2 121.96(8) . 2 ?
O80A K2 K2 46.7(2) . 2 ?
O70A K2 K2 44.7(2) 2 2 ?
O33 K2 K2 136.18(7) . 2 ?
O21 K2 K2 139.15(8) 6_566 2 ?
O80 K2 K2 41.71(14) . 2 ?
O80A K2 K2 44.9(2) 2 2 ?
O12 Al1 O23 119.3(2) . . ?
O12 Al1 O32 105.2(2) . . ?
O23 Al1 O32 135.5(2) . . ?
O12 Al1 O22 98.15(15) . . ?
O23 Al1 O22 86.00(14) . . ?
O32 Al1 O22 85.87(14) . . ?
O12 Al1 O33 97.8(2) . . ?
O23 Al1 O33 90.22(14) . . ?
O32 Al1 O33 85.57(14) . . ?
O22 Al1 O33 163.5(2) . . ?
K2 O90 K1 86.52(9) . . ?
O23 C28 C27 125.2(4) . . ?
O23 C28 C29 114.5(4) . . ?
C27 C28 C29 120.3(4) . . ?
C60 O60 K1 127.4(4) . . ?
C29 C24 C25 117.0(4) . . ?
C29 C24 C23 123.3(4) . . ?
C25 C24 C23 119.7(4) . . ?
O22 C29 C24 125.1(4) . . ?
O22 C29 C28 113.8(4) . . ?
C24 C29 C28 121.1(4) . . ?
O32 C39 C34 125.1(4) . . ?
O32 C39 C38 113.7(4) . . ?
C34 C39 C38 121.2(4) . . ?
C60 N60 C61 119.8(5) . . ?
C60 N60 C62 121.4(6) . . ?
C61 N60 C62 118.8(6) . . ?
O12 C19 C14 122.8(5) . . ?
O12 C19 C18 119.2(4) . . ?
C14 C19 C18 118.0(4) . . ?
C18 O13 C20 116.6(4) . . ?
C18 O13 K1 120.8(3) . . ?
C20 O13 K1 117.9(3) . . ?
C17 C18 O13 123.5(5) . . ?
C17 C18 C19 121.4(5) . . ?
O13 C18 C19 115.1(4) . . ?
O33 C38 C37 125.6(4) . . ?
O33 C38 C39 114.9(4) . . ?
C37 C38 C39 119.5(4) . . ?
C19 C14 C15 118.6(5) . . ?
C19 C14 C13 125.2(5) . . ?
C15 C14 C13 116.2(5) . . ?
C25 C26 C27 120.4(4) . . ?
C39 C34 C35 118.2(4) . . ?
C39 C34 C33 121.6(4) . . ?
C35 C34 C33 120.1(4) . . ?
C28 C27 C26 119.3(4) . . ?
C38 C37 C36 119.5(5) . . ?
C35 C36 C37 121.0(5) . . ?
C36 C35 C34 120.5(5) . . ?
C13 N12 C12 121.7(5) . . ?
C15 C16 C17 119.3(5) . . ?
C26 C25 C24 121.7(4) . . ?
C33 N32 C32 124.9(5) . . ?
C80 N80 C81 118.5(9) . . ?
C80 N80 C82 122.7(9) . . ?
C81 N80 C82 118.8(8) . . ?
C16 C15 C14 122.0(5) . . ?
O31 C33 N32 122.6(5) . . ?
O31 C33 C34 121.1(5) . . ?
N32 C33 C34 116.3(4) . . ?
O60 C60 N60 127.0(5) . . ?
C18 C17 C16 120.5(6) . . ?
O11 C13 N12 120.8(5) . . ?
O11 C13 C14 120.0(5) . . ?
N12 C13 C14 119.2(5) . . ?
N12 C12 C11 112.6(5) . . ?
C31 C32 N32 106.8(7) . . ?
N80 C81 O80A 95.0(10) . . ?
N80 C80 O80 113.0(11) . . ?
C32 C31 N1 117.6(6) . . ?
C21 N1 C11 117.9(6) . . ?
C21 N1 C31 108.7(6) . . ?
C11 N1 C31 108.5(5) . . ?
N1 C21 C22 116.5(6) . . ?
N1 C11 C12 114.4(5) . . ?
N22 C22 C21 113.1(5) . . ?
C23 N22 C22 123.8(4) . . ?
O21 C23 N22 122.4(4) . . ?
O21 C23 C24 122.0(4) . . ?
N22 C23 C24 115.6(4) . . ?
C23 O21 K2 148.5(3) . 6_565 ?
C23 O21 K1 125.0(3) . 6_565 ?
K2 O21 K1 84.94(9) 6_565 6_565 ?
C13 O11 K1 134.7(4) . 4 ?
C38 O33 Al1 111.3(3) . . ?
C38 O33 K1 127.3(3) . . ?
Al1 O33 K1 105.97(13) . . ?
C38 O33 K2 102.0(2) . . ?
Al1 O33 K2 121.25(15) . . ?
K1 O33 K2 88.49(9) . . ?
C29 O22 Al1 112.7(3) . . ?
C28 O23 Al1 112.8(3) . . ?
C39 O32 Al1 113.5(3) . . ?
C19 O12 Al1 140.7(3) . . ?
C80 O80 O80A 98.0(7) . . ?
C80 O80 K2 138.5(6) . 2 ?
O80A O80 K2 84.2(5) . 2 ?
C80 O80 K2 128.5(6) . . ?
O80A O80 K2 72.2(5) . . ?
K2 O80 K2 91.8(2) 2 . ?
O80 O80A C81 114.8(8) . . ?
O80 O80A K2 77.8(5) . . ?
C81 O80A K2 133.8(6) . . ?
O80 O80A K2 65.4(4) . 2 ?
C81 O80A K2 137.8(6) . 2 ?
K2 O80A K2 88.3(2) . 2 ?
N70A C70A O70A 120.5(14) . . ?
C70A N70A C71 130.9(15) . . ?
C70A N70A C72 125.6(19) . . ?
C71 N70A C72 103.4(15) . . ?
C70A O70A K2 143.4(8) . . ?
C70A O70A K2 126.8(8) . 2 ?
K2 O70A K2 89.8(2) . 2 ?

loop_
_geom_bond_atom_site_label_1
_geom_bond_atom_site_label_2
_geom_bond_distance
_geom_bond_site_symmetry_2
_geom_bond_publ_flag
K1 O11 2.636(4) 4_545 ?
K1 O60 2.671(4) . ?
K1 O33 2.697(3) . ?
K1 O13 2.803(4) . ?
K1 O90 2.847(4) . ?
K1 O21 2.878(3) 6_566 ?
K2 O80 2.606(7) 2 ?
K2 O70A 2.753(8) . ?
K2 O90 2.756(3) . ?
K2 O80A 2.766(8) . ?
K2 O70A 2.794(8) 2 ?
K2 O33 2.806(3) . ?
K2 O21 2.809(4) 6_566 ?
K2 O80 2.840(8) . ?
K2 O80A 2.853(8) 2 ?
K2 K2 3.915(2) 2 ?
Al1 O12 1.776(3) . ?
Al1 O23 1.832(3) . ?
Al1 O32 1.835(3) . ?
Al1 O22 1.862(3) . ?
Al1 O33 1.868(3) . ?
C28 O23 1.355(5) . ?
C28 C27 1.374(6) . ?
C28 C29 1.414(6) . ?
O60 C60 1.222(6) . ?
C24 C29 1.394(6) . ?
C24 C25 1.424(7) . ?
C24 C23 1.496(6) . ?
C29 O22 1.341(5) . ?
C39 O32 1.345(5) . ?
C39 C34 1.396(6) . ?
C39 C38 1.406(6) . ?
N60 C60 1.318(7) . ?
N60 C61 1.440(8) . ?
N60 C62 1.446(7) . ?
C19 O12 1.340(5) . ?
C19 C14 1.412(7) . ?
C19 C18 1.411(7) . ?
O13 C18 1.383(6) . ?
O13 C20 1.437(7) . ?
C18 C17 1.374(7) . ?
C38 O33 1.352(5) . ?
C38 C37 1.380(6) . ?
O31 C33 1.250(6) . ?
C14 C15 1.412(7) . ?
C14 C13 1.508(8) . ?
C26 C25 1.368(7) . ?
C26 C27 1.407(7) . ?
C34 C35 1.408(7) . ?
C34 C33 1.495(7) . ?
C37 C36 1.406(7) . ?
C36 C35 1.371(7) . ?
N12 C13 1.336(7) . ?
N12 C12 1.470(7) . ?
C16 C15 1.363(8) . ?
C16 C17 1.385(8) . ?
N32 C33 1.323(7) . ?
N32 C32 1.445(8) . ?
N80 C80 1.331(10) . ?
N80 C81 1.342(11) . ?
N80 C82 1.455(8) . ?
C13 O11 1.248(6) . ?
C12 C11 1.553(10) . ?
C32 C31 1.405(10) . ?
C81 O80A 1.542(14) . ?
C80 O80 1.397(13) . ?
C31 N1 1.519(9) . ?
N1 C21 1.455(9) . ?
N1 C11 1.480(9) . ?
C21 C22 1.520(9) . ?
C22 N22 1.467(6) . ?
N22 C23 1.348(6) . ?
C23 O21 1.241(6) . ?
O21 K2 2.809(4) 6_565 ?
O21 K1 2.878(3) 6_565 ?
O11 K1 2.636(4) 4 ?
O80 O80A 1.452(12) . ?
O80 K2 2.606(7) 2 ?
O80A K2 2.853(8) 2 ?
O85 C85 1.62(3) . ?
C71 N70A 1.26(2) . ?
C70A N70A 1.22(2) . ?
C70A O70A 1.266(13) . ?
N70A C72 1.91(4) . ?
O70A K2 2.794(8) 2 ?
